data_1533671
loop_
_publ_author_name
'Toledo-Antonio, J.A.'
'Gutierrez-Baez, R.'
'Vazquez, A.'
'Sebastian, P.J.'

_publ_section_title
;
 Thermal stability and structural deformation of rutile Sn O2
 nanoparticles
;
_journal_name_full 'Journal of Solid State Chemistry'
_journal_page_first 241
_journal_page_last 248
_journal_volume 174
_journal_year 2003
_chemical_formula_sum 'H0.4 O2 Sn0.9'
_chemical_name_systematic 'Sn0.9 (O1.6 (O H)0.4)'
_space_group_IT_number 136
_symmetry_space_group_name_Hall '-P 4n 2n'
_symmetry_space_group_name_H-M 'P 42/m n m'
_cell_angle_alpha 90
_cell_angle_beta 90
_cell_angle_gamma 90
_cell_formula_units_Z 2
_cell_length_a 4.733
_cell_length_b 4.733
_cell_length_c 3.1834
_cell_volume 71.312
_citation_journal_id_ASTM JSSCBI
_cod_data_source_file Toledo-Antonio_JSSCBI_2003_131.cif
_cod_data_source_block H0.4O2Sn0.9
_cod_original_cell_volume 71.31226
_cod_database_code 1533671

loop_
_symmetry_equiv_pos_as_xyz
x,y,z
-y+1/2,x+1/2,z+1/2
-x,-y,z
y+1/2,-x+1/2,z+1/2
x+1/2,-y+1/2,-z+1/2
y,x,-z
-x+1/2,y+1/2,-z+1/2
-y,-x,-z
-x,-y,-z
y-1/2,-x-1/2,-z-1/2
x,y,-z
-y-1/2,x-1/2,-z-1/2
-x-1/2,y-1/2,z-1/2
-y,-x,z
x-1/2,-y-1/2,z-1/2
y,x,z

loop_
_atom_site_label
_atom_site_type_symbol
_atom_site_fract_x
_atom_site_fract_y
_atom_site_fract_z
_atom_site_occupancy
_atom_site_U_iso_or_equiv
O1 O-2 0.305 0.305 0 1 0.0
Sn1 Sn+4 0 0 0 0.9 0.0
